data_4089104
loop_
_publ_author_name
'Bhunia, Mrinal'
'Sahoo, Sumeet R.'
'Vijaykumar, Gonela'
'Adhikari, Debashis'
'Mandal, Swadhin K.'

_publ_section_title
;
 Cyclic (Alkyl)amino Carbene Based Iron Catalyst for Regioselective
 Dimerization of Terminal Arylalkynes
;
_journal_issue 21
_journal_name_full Organometallics
_journal_page_first 3775
_journal_paper_doi 10.1021/acs.organomet.6b00703
_journal_volume 35
_journal_year 2016
_chemical_formula_moiety 'C24 H31 Fe N O4'
_chemical_formula_sum 'C24 H31 Fe N O4'
_chemical_formula_weight 453.35
_space_group_crystal_system monoclinic
_space_group_IT_number 14
_space_group_name_Hall '-P 2ybc'
_space_group_name_H-M_alt 'P 1 21/c 1'
_atom_sites_solution_hydrogens geom
_atom_sites_solution_primary direct
_atom_sites_solution_secondary difmap
_audit_creation_date 2016-06-28
_audit_creation_method
;
Olex2 1.2
(compiled 2016.02.19 svn.r3266 for OlexSys, GUI svn.r5155)
;
_cell_angle_alpha 90.00
_cell_angle_beta 116.756(4)
_cell_angle_gamma 90.00
_cell_formula_units_Z 4
_cell_length_a 15.7767(5)
_cell_length_b 9.8101(2)
_cell_length_c 16.6158(5)
_cell_measurement_reflns_used 4664
_cell_measurement_temperature 100.00(10)
_cell_measurement_theta_max 24.9960
_cell_measurement_theta_min 2.4560
_cell_volume 2296.30(14)
_computing_cell_refinement
;
CrysAlisPro, Agilent Technologies,
Version 1.171.37.33c (release 11-04-2014 CrysAlis171 .NET)
(compiled Apr 11 2014,15:12:41)
;
_computing_data_collection
;
CrysAlisPro, Agilent Technologies,
Version 1.171.37.33c (release 11-04-2014 CrysAlis171 .NET)
(compiled Apr 11 2014,15:12:41)
;
_computing_data_reduction
;
CrysAlisPro, Agilent Technologies,
Version 1.171.37.33c (release 11-04-2014 CrysAlis171 .NET)
(compiled Apr 11 2014,15:12:41)
;
_computing_molecular_graphics 'Olex2 (Dolomanov et al., 2009)'
_computing_publication_material 'Olex2 (Dolomanov et al., 2009)'
_computing_structure_refinement 'ShelXL (Sheldrick, 2015)'
_computing_structure_solution 'ShelXS (Sheldrick, 2008)'
_diffrn_ambient_environment N~2~
_diffrn_ambient_temperature 100.00(10)
_diffrn_detector 'CCD plate'
_diffrn_detector_area_resol_mean 7.9580
_diffrn_detector_type Eos
_diffrn_measured_fraction_theta_full 1.000
_diffrn_measured_fraction_theta_max 1.000
_diffrn_measurement_details
;
#__ type_ start__ end____ width___ exp.time_
  1 omega   -9.00  106.00   1.0000   20.3100
omega____ theta____ kappa____ phi______ frames
    -       27.5074   77.0000  -60.0000 115

#__ type_ start__ end____ width___ exp.time_
  2 omega    1.00   75.00   1.0000   20.3100
omega____ theta____ kappa____ phi______ frames
    -       27.5074   57.0000 -150.0000 74

#__ type_ start__ end____ width___ exp.time_
  3 omega   17.00   88.00   1.0000   20.3100
omega____ theta____ kappa____ phi______ frames
    -       27.5074   57.0000   30.0000 71
;
_diffrn_measurement_device 'four-circle diffractometer'
_diffrn_measurement_device_type 'SuperNova, Dual, Cu at zero, Eos'
_diffrn_measurement_method '\w scans'
_diffrn_orient_matrix_UB_11 -0.0363624000
_diffrn_orient_matrix_UB_12 0.0422194000
_diffrn_orient_matrix_UB_13 -0.0313586000
_diffrn_orient_matrix_UB_21 -0.0124628000
_diffrn_orient_matrix_UB_22 0.0204637000
_diffrn_orient_matrix_UB_23 0.0342430000
_diffrn_orient_matrix_UB_31 0.0325268000
_diffrn_orient_matrix_UB_32 0.0549996000
_diffrn_orient_matrix_UB_33 0.0113427000
_diffrn_radiation_monochromator mirror
_diffrn_radiation_probe x-ray
_diffrn_radiation_type MoK\a
_diffrn_radiation_wavelength 0.71073
_diffrn_reflns_av_R_equivalents 0.0258
_diffrn_reflns_av_unetI/netI 0.0369
_diffrn_reflns_limit_h_max 14
_diffrn_reflns_limit_h_min -18
_diffrn_reflns_limit_k_max 8
_diffrn_reflns_limit_k_min -11
_diffrn_reflns_limit_l_max 19
_diffrn_reflns_limit_l_min -17
_diffrn_reflns_number 7743
_diffrn_reflns_theta_full 25.00
_diffrn_reflns_theta_max 25.03
_diffrn_reflns_theta_min 2.46
_diffrn_source 'SuperNova (Mo) X-ray Source'
_exptl_absorpt_coefficient_mu 0.685
_exptl_absorpt_correction_T_max 1.00000
_exptl_absorpt_correction_T_min 0.79740
_exptl_absorpt_correction_type multi-scan
_exptl_absorpt_process_details
;
CrysAlisPro, Agilent Technologies,
Version 1.171.37.33c (release 11-04-2014 CrysAlis171 .NET)
(compiled Apr 11 2014,15:12:41)
Empirical absorption correction using spherical harmonics,
 implemented in SCALE3 ABSPACK scaling algorithm.
;
_exptl_crystal_colour 'clear yellowish yellow'
_exptl_crystal_colour_lustre clear
_exptl_crystal_colour_modifier yellowish
_exptl_crystal_colour_primary yellow
_exptl_crystal_density_diffrn 1.311
_exptl_crystal_density_method 'not measured'
_exptl_crystal_description block
_exptl_crystal_F_000 960
_exptl_crystal_size_max 0.52
_exptl_crystal_size_mid 0.36
_exptl_crystal_size_min 0.21
_refine_diff_density_max 0.358
_refine_diff_density_min -0.326
_refine_diff_density_rms 0.066
_refine_ls_extinction_method none
_refine_ls_goodness_of_fit_ref 1.067
_refine_ls_hydrogen_treatment constr
_refine_ls_matrix_type full
_refine_ls_number_parameters 279
_refine_ls_number_reflns 4048
_refine_ls_number_restraints 0
_refine_ls_restrained_S_all 1.067
_refine_ls_R_factor_all 0.0388
_refine_ls_R_factor_gt 0.0340
_refine_ls_shift/su_max 0.000
_refine_ls_shift/su_mean 0.000
_refine_ls_structure_factor_coef Fsqd
_refine_ls_weighting_details 'calc w=1/[\s^2^(Fo^2^)+(0.0307P)^2^+2.3029P] where P=(Fo^2^+2Fc^2^)/3'
_refine_ls_weighting_scheme calc
_refine_ls_wR_factor_gt 0.0840
_refine_ls_wR_factor_ref 0.0868
_reflns_number_gt 3633
_reflns_number_total 4048
_reflns_threshold_expression >2sigma(I)
_cod_data_source_file om6b00703_si_002.cif
_cod_data_source_block caacfe
_cod_original_cell_volume 2296.30(12)
_cod_database_code 4089104
_chemical_oxdiff_formula 'C24 H20 N1 O4 Fe1'
_reflns_odcompleteness_completeness 86.33
_reflns_odcompleteness_iscentric 1
_reflns_odcompleteness_theta 26.32
_olex2_refinement_description
;
1. Fixed Uiso
 At 1.2 times of:
  All C(H) groups, All C(H,H) groups
 At 1.5 times of:
  All C(H,H,H) groups
2.a Ternary CH refined with riding coordinates:
 C15(H15), C18(H18)
2.b Secondary CH2 refined with riding coordinates:
 C3(H3A,H3B)
2.c Aromatic/amide H refined with riding coordinates:
 C13(H13), C11(H11), C12(H12)
2.d Idealised Me refined as rotating group:
 C6(H6A,H6B,H6C), C20(H20A,H20B,H20C), C7(H7A,H7B,H7C), C16(H16A,H16B,H16C),
 C5(H5A,H5B,H5C), C8(H8A,H8B,H8C), C19(H19A,H19B,H19C), C17(H17A,H17B,H17C)
;
_olex2_date_sample_data_collection 2014-09-18
_olex2_submission_special_instructions 'No special instructions were received'

loop_
_space_group_symop_id
_space_group_symop_operation_xyz
1 'x, y, z'
2 '-x, y+1/2, -z+1/2'
3 '-x, -y, -z'
4 'x, -y-1/2, z-1/2'

loop_
_atom_site_label
_atom_site_type_symbol
_atom_site_fract_x
_atom_site_fract_y
_atom_site_fract_z
_atom_site_U_iso_or_equiv
_atom_site_adp_type
_atom_site_occupancy
_atom_site_calc_flag
_atom_site_refinement_flags_posn
Fe1 Fe 0.15314(2) 0.67526(3) 0.524761(19) 0.01196(10) Uani 1 d .
O1 O 0.34391(11) 0.65829(16) 0.67878(11) 0.0260(4) Uani 1 d .
C1 C 0.16590(14) 0.8215(2) 0.44749(13) 0.0126(4) Uani 1 d .
O4 O 0.01086(12) 0.84643(17) 0.54507(11) 0.0283(4) Uani 1 d .
C13 C 0.48908(15) 0.8373(2) 0.61842(15) 0.0183(5) Uani 1 d .
H13 H 0.5389 0.7873 0.6179 0.022 Uiso 1 calc R
C14 C 0.40024(15) 0.8316(2) 0.54386(14) 0.0150(4) Uani 1 d .
O2 O 0.11205(12) 0.46411(16) 0.62675(11) 0.0252(4) Uani 1 d .
N1 N 0.23442(11) 0.91196(17) 0.46771(11) 0.0115(4) Uani 1 d .
O3 O 0.10194(14) 0.45935(17) 0.38838(11) 0.0358(5) Uani 1 d .
C21 C 0.27321(16) 0.6757(2) 0.61539(15) 0.0180(5) Uani 1 d .
C6 C -0.01312(14) 0.8382(2) 0.33391(14) 0.0182(5) Uani 1 d .
H6A H -0.0243 0.7458 0.3457 0.027 Uiso 1 calc GR
H6B H -0.0550 0.8608 0.2724 0.027 Uiso 1 calc GR
H6C H -0.0247 0.8985 0.3734 0.027 Uiso 1 calc GR
C20 C 0.27790(18) 1.2007(2) 0.66358(16) 0.0276(6) Uani 1 d .
H20A H 0.3306 1.2096 0.7223 0.041 Uiso 1 calc GR
H20B H 0.2224 1.2404 0.6639 0.041 Uiso 1 calc GR
H20C H 0.2921 1.2470 0.6202 0.041 Uiso 1 calc GR
C7 C 0.23394(17) 1.1658(2) 0.44229(16) 0.0223(5) Uani 1 d .
H7A H 0.1943 1.1772 0.4718 0.033 Uiso 1 calc GR
H7B H 0.2191 1.2349 0.3970 0.033 Uiso 1 calc GR
H7C H 0.2994 1.1736 0.4858 0.033 Uiso 1 calc GR
C15 C 0.38752(15) 0.7372(2) 0.46631(14) 0.0178(5) Uani 1 d .
H15 H 0.3247 0.7548 0.4163 0.021 Uiso 1 calc R
C4 C 0.08984(14) 0.8531(2) 0.35020(13) 0.0141(4) Uani 1 d .
C2 C 0.21659(15) 1.0255(2) 0.39817(14) 0.0156(5) Uani 1 d .
C22 C 0.12839(14) 0.5474(2) 0.58717(14) 0.0163(5) Uani 1 d .
C3 C 0.11131(14) 1.0019(2) 0.33665(14) 0.0149(4) Uani 1 d .
H3A H 0.0973 1.0176 0.2743 0.018 Uiso 1 calc R
H3B H 0.0730 1.0636 0.3523 0.018 Uiso 1 calc R
C10 C 0.33958(15) 0.9825(2) 0.62494(14) 0.0159(4) Uani 1 d .
C9 C 0.32621(14) 0.9081(2) 0.54748(13) 0.0132(4) Uani 1 d .
C11 C 0.43075(15) 0.9859(2) 0.69629(15) 0.0191(5) Uani 1 d .
H11 H 0.4420 1.0367 0.7474 0.023 Uiso 1 calc R
C18 C 0.25963(15) 1.0491(2) 0.63861(14) 0.0184(5) Uani 1 d .
H18 H 0.2008 1.0411 0.5824 0.022 Uiso 1 calc R
C12 C 0.50511(15) 0.9152(2) 0.69291(15) 0.0207(5) Uani 1 d .
H12 H 0.5657 0.9203 0.7408 0.025 Uiso 1 calc R
C16 C 0.39083(16) 0.5864(2) 0.49408(16) 0.0219(5) Uani 1 d .
H16A H 0.4503 0.5681 0.5455 0.033 Uiso 1 calc GR
H16B H 0.3845 0.5288 0.4450 0.033 Uiso 1 calc GR
H16C H 0.3398 0.5685 0.5090 0.033 Uiso 1 calc GR
C5 C 0.10545(15) 0.7573(2) 0.28442(13) 0.0176(5) Uani 1 d .
H5A H 0.1711 0.7590 0.2972 0.026 Uiso 1 calc GR
H5B H 0.0671 0.7871 0.2236 0.026 Uiso 1 calc GR
H5C H 0.0878 0.6661 0.2915 0.026 Uiso 1 calc GR
C24 C 0.06655(15) 0.7826(2) 0.53508(14) 0.0173(5) Uani 1 d .
C8 C 0.28054(15) 1.0098(2) 0.35168(15) 0.0211(5) Uani 1 d .
H8A H 0.3458 1.0136 0.3960 0.032 Uiso 1 calc GR
H8B H 0.2678 1.0821 0.3089 0.032 Uiso 1 calc GR
H8C H 0.2681 0.9236 0.3210 0.032 Uiso 1 calc GR
C23 C 0.12233(16) 0.5492(2) 0.43793(15) 0.0202(5) Uani 1 d .
C19 C 0.24596(16) 0.9750(2) 0.71346(15) 0.0233(5) Uani 1 d .
H19A H 0.3031 0.9818 0.7691 0.035 Uiso 1 calc GR
H19B H 0.2317 0.8808 0.6976 0.035 Uiso 1 calc GR
H19C H 0.1945 1.0163 0.7205 0.035 Uiso 1 calc GR
C17 C 0.46196(17) 0.7619(3) 0.43212(16) 0.0249(5) Uani 1 d .
H17A H 0.4646 0.8574 0.4209 0.037 Uiso 1 calc GR
H17B H 0.4447 0.7119 0.3773 0.037 Uiso 1 calc GR
H17C H 0.5230 0.7318 0.4768 0.037 Uiso 1 calc GR

loop_
_atom_site_aniso_label
_atom_site_aniso_U_11
_atom_site_aniso_U_22
_atom_site_aniso_U_33
_atom_site_aniso_U_23
_atom_site_aniso_U_13
_atom_site_aniso_U_12
Fe1 0.01364(17) 0.01056(17) 0.01125(16) 0.00092(11) 0.00523(12) 0.00023(11)
O1 0.0192(9) 0.0278(9) 0.0216(9) 0.0099(7) 0.0011(7) -0.0015(7)
C1 0.0139(10) 0.0129(10) 0.0118(10) -0.0018(8) 0.0066(8) 0.0034(8)
O4 0.0336(10) 0.0306(10) 0.0280(9) 0.0063(7) 0.0205(8) 0.0144(8)
C13 0.0136(10) 0.0160(11) 0.0244(12) 0.0051(9) 0.0076(9) 0.0032(9)
C14 0.0155(10) 0.0115(10) 0.0178(11) 0.0036(8) 0.0073(9) -0.0012(8)
O2 0.0319(9) 0.0193(9) 0.0275(9) 0.0055(7) 0.0163(8) -0.0025(7)
N1 0.0113(8) 0.0108(9) 0.0111(8) 0.0010(7) 0.0039(7) 0.0015(7)
O3 0.0599(13) 0.0177(9) 0.0226(9) -0.0051(8) 0.0121(9) 0.0026(8)
C21 0.0216(12) 0.0155(11) 0.0189(11) 0.0029(9) 0.0108(10) -0.0016(9)
C6 0.0128(10) 0.0249(12) 0.0136(10) 0.0039(9) 0.0030(9) 0.0003(9)
C20 0.0286(13) 0.0205(13) 0.0263(13) -0.0068(10) 0.0058(11) 0.0038(10)
C7 0.0241(12) 0.0135(11) 0.0235(12) 0.0052(9) 0.0057(10) -0.0003(9)
C15 0.0155(11) 0.0172(11) 0.0195(11) 0.0010(9) 0.0069(9) 0.0044(9)
C4 0.0132(10) 0.0171(11) 0.0103(10) 0.0011(8) 0.0039(8) -0.0006(8)
C2 0.0155(10) 0.0137(11) 0.0151(10) 0.0064(9) 0.0046(9) 0.0024(8)
C22 0.0147(10) 0.0170(11) 0.0163(11) -0.0022(9) 0.0062(9) 0.0007(9)
C3 0.0149(10) 0.0159(11) 0.0135(10) 0.0048(8) 0.0062(9) 0.0040(8)
C10 0.0168(11) 0.0107(10) 0.0181(11) 0.0024(9) 0.0059(9) -0.0004(8)
C9 0.0119(10) 0.0108(10) 0.0136(10) 0.0027(8) 0.0028(8) -0.0010(8)
C11 0.0180(11) 0.0174(11) 0.0166(11) -0.0025(9) 0.0031(9) -0.0033(9)
C18 0.0159(11) 0.0182(11) 0.0164(11) -0.0043(9) 0.0030(9) 0.0019(9)
C12 0.0133(10) 0.0211(12) 0.0201(11) 0.0017(10) 0.0009(9) -0.0011(9)
C16 0.0222(12) 0.0162(12) 0.0279(12) -0.0021(10) 0.0117(10) 0.0028(9)
C5 0.0211(11) 0.0191(12) 0.0118(10) 0.0002(9) 0.0067(9) -0.0003(9)
C24 0.0234(12) 0.0155(11) 0.0144(10) 0.0036(9) 0.0097(9) -0.0002(9)
C8 0.0164(11) 0.0243(12) 0.0230(12) 0.0099(10) 0.0093(9) 0.0017(9)
C23 0.0269(12) 0.0157(12) 0.0171(11) 0.0023(9) 0.0093(10) 0.0021(9)
C19 0.0206(11) 0.0305(13) 0.0184(11) -0.0044(10) 0.0082(9) 0.0025(10)
C17 0.0261(12) 0.0251(13) 0.0283(13) 0.0024(10) 0.0165(11) 0.0056(10)

loop_
_atom_type_symbol
_atom_type_description
_atom_type_scat_dispersion_real
_atom_type_scat_dispersion_imag
_atom_type_scat_source
C C 0.0033 0.0016 'International Tables Vol C Tables 4.2.6.8 and 6.1.1.4'
H H 0.0000 0.0000 'International Tables Vol C Tables 4.2.6.8 and 6.1.1.4'
Fe Fe 0.3463 0.8444 'International Tables Vol C Tables 4.2.6.8 and 6.1.1.4'
N N 0.0061 0.0033 'International Tables Vol C Tables 4.2.6.8 and 6.1.1.4'
O O 0.0106 0.0060 'International Tables Vol C Tables 4.2.6.8 and 6.1.1.4'

loop_
_geom_angle_atom_site_label_1
_geom_angle_atom_site_label_2
_geom_angle_atom_site_label_3
_geom_angle
C21 Fe1 C1 99.36(9)
C22 Fe1 C1 173.86(9)
C22 Fe1 C21 86.49(9)
C22 Fe1 C24 88.93(10)
C22 Fe1 C23 86.08(10)
C24 Fe1 C1 86.65(9)
C24 Fe1 C21 118.39(10)
C24 Fe1 C23 122.66(10)
C23 Fe1 C1 92.72(9)
C23 Fe1 C21 118.23(10)
N1 C1 Fe1 128.91(15)
N1 C1 C4 106.94(17)
C4 C1 Fe1 124.08(14)
C12 C13 C14 121.7(2)
C13 C14 C15 118.24(19)
C13 C14 C9 117.5(2)
C9 C14 C15 124.20(18)
C1 N1 C2 116.38(16)
C1 N1 C9 125.33(17)
C9 N1 C2 118.21(15)
O1 C21 Fe1 168.35(19)
C14 C15 C16 110.82(18)
C14 C15 C17 112.64(18)
C17 C15 C16 109.45(18)
C6 C4 C1 115.29(17)
C6 C4 C3 110.60(17)
C6 C4 C5 108.16(17)
C3 C4 C1 103.00(16)
C3 C4 C5 111.03(17)
C5 C4 C1 108.72(16)
C7 C2 N1 111.11(16)
C7 C2 C3 111.37(18)
C7 C2 C8 108.51(18)
C3 C2 N1 99.75(15)
C3 C2 C8 114.38(18)
C8 C2 N1 111.55(16)
O2 C22 Fe1 179.3(2)
C2 C3 C4 106.91(16)
C9 C10 C18 124.29(18)
C11 C10 C9 117.5(2)
C11 C10 C18 117.99(19)
C14 C9 N1 118.47(18)
C10 C9 C14 121.81(18)
C10 C9 N1 119.71(18)
C12 C11 C10 121.5(2)
C20 C18 C19 108.45(19)
C10 C18 C20 112.81(19)
C10 C18 C19 110.17(18)
C13 C12 C11 119.8(2)
O4 C24 Fe1 176.27(19)
O3 C23 Fe1 173.1(2)

loop_
_geom_bond_atom_site_label_1
_geom_bond_atom_site_label_2
_geom_bond_distance
Fe1 C1 1.995(2)
Fe1 C21 1.813(2)
Fe1 C22 1.779(2)
Fe1 C24 1.793(2)
Fe1 C23 1.793(2)
O1 C21 1.151(3)
C1 N1 1.320(3)
C1 C4 1.550(3)
O4 C24 1.150(3)
C13 C14 1.393(3)
C13 C12 1.378(3)
C14 C15 1.525(3)
C14 C9 1.412(3)
O2 C22 1.149(3)
N1 C2 1.537(3)
N1 C9 1.458(2)
O3 C23 1.149(3)
C6 C4 1.529(3)
C20 C18 1.537(3)
C7 C2 1.525(3)
C15 C16 1.543(3)
C15 C17 1.537(3)
C4 C3 1.538(3)
C4 C5 1.543(3)
C2 C3 1.526(3)
C2 C8 1.530(3)
C10 C9 1.410(3)
C10 C11 1.393(3)
C10 C18 1.526(3)
C11 C12 1.385(3)
C18 C19 1.537(3)
